data_4036864
loop_
_publ_author_name
'Ziyaei Halimehjani, Azim'
'Khoshdoun, Maryam'

_publ_section_title
;
 Tandem Esterification/1,4-Addition-Type Friedel-Crafts Alkylation
 Reactions of Phenols/Naphthols with Olefinic Thioazlactones: Access to
 Functionalized 1,2-Dihydrobenzo[f]chromen-3-ones and
 3,4-Dihydrochromen-2-ones.
;
_journal_issue 13
_journal_name_full 'The Journal of organic chemistry'
_journal_page_first 5699
_journal_page_last 5704
_journal_paper_doi 10.1021/acs.joc.6b00740
_journal_volume 81
_journal_year 2016
_chemical_formula_sum 'C27 H21 N O2 S2'
_chemical_formula_weight 455.40
_space_group_crystal_system monoclinic
_space_group_IT_number 14
_space_group_name_Hall '-P 2ybc'
_space_group_name_H-M_alt 'P 1 21/c 1'
_atom_sites_solution_hydrogens mixed
_audit_creation_method SHELXL-2014
_cell_angle_alpha 90
_cell_angle_beta 98.73(3)
_cell_angle_gamma 90
_cell_formula_units_Z 8
_cell_length_a 10.715(2)
_cell_length_b 25.322(5)
_cell_length_c 17.325(3)
_cell_measurement_temperature 298(2)
_cell_volume 4646.2(15)
_computing_structure_refinement 'SHELXL-2014 (Sheldrick, 2014)'
_diffrn_ambient_temperature 298(2)
_diffrn_measured_fraction_theta_full 0.962
_diffrn_measured_fraction_theta_max 0.962
_diffrn_radiation_type MoK\a
_diffrn_radiation_wavelength 0.71073
_diffrn_reflns_av_R_equivalents 0.2445
_diffrn_reflns_av_unetI/netI 0.7179
_diffrn_reflns_Laue_measured_fraction_full 0.962
_diffrn_reflns_Laue_measured_fraction_max 0.962
_diffrn_reflns_limit_h_max 12
_diffrn_reflns_limit_h_min -12
_diffrn_reflns_limit_k_max 29
_diffrn_reflns_limit_k_min -27
_diffrn_reflns_limit_l_max 17
_diffrn_reflns_limit_l_min -20
_diffrn_reflns_number 22642
_diffrn_reflns_point_group_measured_fraction_full 0.962
_diffrn_reflns_point_group_measured_fraction_max 0.962
_diffrn_reflns_theta_full 25.000
_diffrn_reflns_theta_max 24.998
_diffrn_reflns_theta_min 2.507
_exptl_absorpt_coefficient_mu 0.253
_exptl_crystal_density_diffrn 1.302
_exptl_crystal_F_000 1904
_refine_diff_density_max 0.129
_refine_diff_density_min -0.160
_refine_diff_density_rms 0.034
_refine_ls_extinction_method none
_refine_ls_goodness_of_fit_ref 0.436
_refine_ls_hydrogen_treatment constr
_refine_ls_matrix_type full
_refine_ls_number_parameters 577
_refine_ls_number_reflns 7889
_refine_ls_number_restraints 0
_refine_ls_restrained_S_all 0.436
_refine_ls_R_factor_all 0.3016
_refine_ls_R_factor_gt 0.0412
_refine_ls_shift/su_max 0.000
_refine_ls_shift/su_mean 0.000
_refine_ls_structure_factor_coef Fsqd
_refine_ls_weighting_details 'w=1/[\s^2^(Fo^2^)] where P=(Fo^2^+2Fc^2^)/3'
_refine_ls_weighting_scheme calc
_refine_ls_wR_factor_gt 0.0580
_refine_ls_wR_factor_ref 0.1085
_reflns_Friedel_coverage 0.000
_reflns_number_gt 1173
_reflns_number_total 7889
_reflns_threshold_expression 'I > 2\s(I)'
_cod_data_source_file jo6b00740_si_001.cif
_cod_data_source_block shelx
_cod_original_sg_symbol_H-M 'P 21/c'
_cod_database_code 4036864
_shelx_space_group_comment
;
The symmetry employed for this shelxl refinement is uniquely defined
by the following loop, which should always be used as a source of
symmetry information in preference to the above space-group names.
They are only intended as comments.
;
_shelxl_version_number 2014-1

loop_
_space_group_symop_operation_xyz
'x, y, z'
'-x, y+1/2, -z+1/2'
'-x, -y, -z'
'x, -y-1/2, z-1/2'

loop_
_atom_site_label
_atom_site_type_symbol
_atom_site_fract_x
_atom_site_fract_y
_atom_site_fract_z
_atom_site_U_iso_or_equiv
_atom_site_adp_type
_atom_site_occupancy
_atom_site_site_symmetry_order
_atom_site_calc_flag
_atom_site_refinement_flags_posn
_atom_site_refinement_flags_adp
S3 S 0.23213(15) 0.05415(10) 0.18396(14) 0.0533(7) Uani 1 1 d . .
S4 S 0.43548(17) -0.01809(10) 0.14244(17) 0.0740(10) Uani 1 1 d . .
O4 O 0.6230(4) 0.1581(2) 0.2098(4) 0.068(2) Uani 1 1 d . .
O3 O 0.7982(4) 0.1153(2) 0.2542(3) 0.0513(18) Uani 1 1 d . .
N2 N 0.4695(4) 0.0729(3) 0.2192(4) 0.044(2) Uani 1 1 d . .
H35 H 0.4470 0.0931 0.2539 0.053 Uiso 1 1 d R U
C50 C -0.0809(7) -0.0148(4) 0.1271(5) 0.062(3) Uani 1 1 d . .
H40 H -0.0537 -0.0456 0.1537 0.074 Uiso 1 1 calc R U
C35 C 0.4778(6) 0.0384(4) 0.3953(5) 0.066(3) Uani 1 1 d . .
H26 H 0.4379 0.0108 0.3658 0.079 Uiso 1 1 calc R U
C28 C 0.3945(5) 0.0358(3) 0.1835(5) 0.051(3) Uani 1 1 d . .
C29 C 0.6048(5) 0.0644(3) 0.2362(5) 0.035(2) Uani 1 1 d . .
H34 H 0.6278 0.0426 0.1939 0.041 Uiso 1 1 calc R U
C33 C 0.6474(5) 0.0348(3) 0.3114(5) 0.038(2) Uani 1 1 d . .
H27 H 0.6154 -0.0014 0.3042 0.046 Uiso 1 1 calc R U
C51 C -0.2083(8) -0.0031(5) 0.1081(6) 0.080(4) Uani 1 1 d . .
H39 H -0.2675 -0.0265 0.1227 0.096 Uiso 1 1 calc R U
C43 C 0.9900(6) 0.0714(4) 0.2989(5) 0.054(3) Uani 1 1 d . .
H28 H 1.0317 0.0967 0.2735 0.065 Uiso 1 1 calc R U
C54 C -0.0346(7) 0.0663(4) 0.0676(6) 0.071(3) Uani 1 1 d . .
H36 H 0.0246 0.0901 0.0540 0.085 Uiso 1 1 calc R U
C42 C 1.0539(6) 0.0350(4) 0.3429(5) 0.048(3) Uani 1 1 d . .
H29 H 1.1416 0.0370 0.3503 0.057 Uiso 1 1 calc R U
C41 C 0.9983(6) -0.0065(4) 0.3793(5) 0.044(3) Uani 1 1 d . .
C44 C 1.0632(7) -0.0443(4) 0.4268(5) 0.060(3) Uani 1 1 d . .
H33 H 1.1509 -0.0430 0.4345 0.072 Uiso 1 1 calc R U
C45 C 1.0063(7) -0.0835(4) 0.4634(5) 0.066(3) Uani 1 1 d . .
H32 H 1.0547 -0.1076 0.4955 0.080 Uiso 1 1 calc R U
C46 C 0.8711(7) -0.0867(4) 0.4515(6) 0.066(3) Uani 1 1 d . .
H31 H 0.8299 -0.1137 0.4740 0.079 Uiso 1 1 calc R U
C47 C 0.8050(7) -0.0494(4) 0.4063(5) 0.056(3) Uani 1 1 d . .
H30 H 0.7173 -0.0508 0.3999 0.067 Uiso 1 1 calc R U
C38 C 0.5990(8) 0.1181(4) 0.4890(6) 0.076(4) Uani 1 1 d . .
H23 H 0.6397 0.1450 0.5196 0.092 Uiso 1 1 calc R U
C32 C 0.7961(5) 0.0318(4) 0.3251(5) 0.043(3) Uani 1 1 d . .
C31 C 0.8561(6) 0.0710(3) 0.2912(5) 0.036(2) Uani 1 1 d . .
C30 C 0.6694(6) 0.1181(4) 0.2310(5) 0.051(3) Uani 1 1 d . .
C49 C 0.0050(6) 0.0215(4) 0.1047(6) 0.052(3) Uani 1 1 d . .
C48 C 0.1474(5) 0.0060(4) 0.1193(5) 0.083(4) Uani 1 1 d . .
H41 H 0.1805 0.0053 0.0702 0.100 Uiso 1 1 calc R U
H42 H 0.1576 -0.0288 0.1427 0.100 Uiso 1 1 calc R U
C37 C 0.4830(9) 0.0978(5) 0.5029(6) 0.087(4) Uani 1 1 d . .
H24 H 0.4470 0.1097 0.5453 0.105 Uiso 1 1 calc R U
C53 C -0.1635(9) 0.0780(4) 0.0492(6) 0.084(4) Uani 1 1 d . .
H37 H -0.1908 0.1094 0.0244 0.101 Uiso 1 1 calc R U
C39 C 0.6507(7) 0.0964(4) 0.4276(6) 0.059(3) Uani 1 1 d . .
H22 H 0.7285 0.1092 0.4185 0.071 Uiso 1 1 calc R U
C34 C 0.5953(6) 0.0579(3) 0.3800(5) 0.036(2) Uani 1 1 d . .
C36 C 0.4235(8) 0.0606(5) 0.4541(6) 0.089(4) Uani 1 1 d . .
H25 H 0.3428 0.0499 0.4608 0.107 Uiso 1 1 calc R U
C40 C 0.8617(6) -0.0088(4) 0.3687(5) 0.041(2) Uani 1 1 d . .
C52 C -0.2485(7) 0.0414(5) 0.0689(6) 0.069(4) Uani 1 1 d . .
H38 H -0.3347 0.0474 0.0551 0.082 Uiso 1 1 calc R U
S2 S 0.45197(17) 0.35935(10) 0.21590(16) 0.0690(9) Uani 1 1 d . .
S1 S 0.68868(16) 0.29283(11) 0.24154(17) 0.0821(10) Uani 1 1 d . .
O2 O 0.3524(4) 0.1746(2) 0.2756(3) 0.0606(19) Uani 1 1 d . .
O1 O 0.1613(4) 0.1927(2) 0.2135(3) 0.0578(19) Uani 1 1 d . .
N1 N 0.4654(5) 0.2551(3) 0.2089(4) 0.058(2) Uani 1 1 d . .
H14 H 0.5024 0.2321 0.2146 0.069 Uiso 1 1 d R U
C8 C 0.3333(7) 0.1604(5) 0.0563(5) 0.059(3) Uani 1 1 d . .
H5 H 0.2788 0.1467 0.0882 0.071 Uiso 1 1 calc R U
C4 C 0.0882(6) 0.2168(4) 0.1503(6) 0.049(3) Uani 1 1 d . .
C2 C 0.3276(5) 0.2489(3) 0.1915(5) 0.042(2) Uani 1 1 d . .
H13 H 0.2905 0.2794 0.2145 0.051 Uiso 1 1 calc R U
C5 C 0.1351(6) 0.2424(3) 0.0909(6) 0.045(3) Uani 1 1 d . .
C20 C 0.0949(7) 0.2841(4) -0.0383(6) 0.052(3) Uani 1 1 d . .
H9 H 0.1812 0.2889 -0.0370 0.062 Uiso 1 1 calc R U
C13 C 0.0538(7) 0.2616(3) 0.0263(5) 0.039(2) Uani 1 1 d . .
C9 C 0.3970(8) 0.1261(4) 0.0133(6) 0.071(3) Uani 1 1 d . .
H4 H 0.3875 0.0897 0.0165 0.085 Uiso 1 1 calc R U
C18 C -0.1161(9) 0.2921(4) -0.1045(7) 0.093(4) Uani 1 1 d . .
H11 H -0.1732 0.3022 -0.1479 0.111 Uiso 1 1 calc R U
C17 C -0.1583(9) 0.2696(4) -0.0411(7) 0.073(4) Uani 1 1 d . .
H12 H -0.2448 0.2651 -0.0428 0.087 Uiso 1 1 calc R U
C15 C -0.1213(8) 0.2285(4) 0.0874(7) 0.071(4) Uani 1 1 d . .
H8 H -0.2078 0.2238 0.0853 0.086 Uiso 1 1 calc R U
C22 C 0.8903(7) 0.3552(4) 0.2851(7) 0.056(3) Uani 1 1 d . .
C23 C 0.9409(8) 0.3475(4) 0.3625(7) 0.068(3) Uani 1 1 d . .
H19 H 0.8890 0.3453 0.4008 0.082 Uiso 1 1 calc R U
C14 C -0.0797(8) 0.2535(4) 0.0249(6) 0.055(3) Uani 1 1 d . .
C19 C 0.0162(9) 0.2997(4) -0.1033(6) 0.078(3) Uani 1 1 d . .
H10 H 0.0474 0.3147 -0.1455 0.093 Uiso 1 1 calc R U
C16 C -0.0447(7) 0.2105(4) 0.1517(6) 0.073(3) Uani 1 1 d . .
H7 H -0.0761 0.1951 0.1935 0.088 Uiso 1 1 calc R U
C10 C 0.4739(8) 0.1479(6) -0.0340(7) 0.089(4) Uani 1 1 d . .
H3 H 0.5167 0.1258 -0.0639 0.106 Uiso 1 1 calc R U
C25 C 1.1436(9) 0.3490(4) 0.3230(9) 0.090(5) Uani 1 1 d . .
H17 H 1.2312 0.3489 0.3350 0.108 Uiso 1 1 calc R U
C3 C 0.2878(7) 0.2014(4) 0.2313(5) 0.048(3) Uani 1 1 d . .
C24 C 1.0732(10) 0.3433(3) 0.3819(7) 0.079(4) Uani 1 1 d . .
H18 H 1.1111 0.3368 0.4330 0.095 Uiso 1 1 calc R U
C11 C 0.4899(9) 0.2010(6) -0.0387(8) 0.117(5) Uani 1 1 d . .
H2 H 0.5421 0.2146 -0.0721 0.141 Uiso 1 1 calc R U
C12 C 0.4292(8) 0.2349(4) 0.0058(6) 0.084(4) Uani 1 1 d . .
H1 H 0.4422 0.2712 0.0039 0.101 Uiso 1 1 calc R U
C27 C 0.9646(9) 0.3583(4) 0.2269(6) 0.078(4) Uani 1 1 d . .
H15 H 0.9292 0.3626 0.1748 0.094 Uiso 1 1 calc R U
C21 C 0.7470(6) 0.3590(3) 0.2588(6) 0.103(4) Uani 1 1 d . .
H20 H 0.7290 0.3798 0.2114 0.123 Uiso 1 1 calc R U
H21 H 0.7069 0.3757 0.2990 0.123 Uiso 1 1 calc R U
C26 C 1.0906(9) 0.3548(5) 0.2485(8) 0.091(4) Uani 1 1 d . .
H16 H 1.1426 0.3565 0.2102 0.109 Uiso 1 1 calc R U
C1 C 0.5212(6) 0.3024(4) 0.2193(5) 0.061(3) Uani 1 1 d . .
C7 C 0.3495(7) 0.2142(4) 0.0526(5) 0.052(3) Uani 1 1 d . .
C6 C 0.2819(6) 0.2511(3) 0.1024(5) 0.046(3) Uani 1 1 d . .
H6 H 0.2962 0.2872 0.0855 0.055 Uiso 1 1 calc R U

loop_
_atom_site_aniso_label
_atom_site_aniso_U_11
_atom_site_aniso_U_22
_atom_site_aniso_U_33
_atom_site_aniso_U_23
_atom_site_aniso_U_13
_atom_site_aniso_U_12
S3 0.0305(10) 0.062(2) 0.068(2) -0.0130(16) 0.0106(10) -0.0007(10)
S4 0.0367(11) 0.057(2) 0.127(3) -0.0377(19) 0.0088(13) 0.0014(11)
O4 0.042(3) 0.049(5) 0.110(6) 0.028(4) 0.003(3) 0.013(3)
O3 0.031(3) 0.038(4) 0.083(5) 0.026(4) 0.002(3) -0.003(2)
N2 0.029(3) 0.055(6) 0.047(6) -0.018(4) -0.001(3) -0.005(3)
C50 0.045(5) 0.059(8) 0.085(8) -0.004(6) 0.023(5) 0.003(5)
C35 0.032(4) 0.106(10) 0.066(8) 0.005(7) 0.025(5) -0.013(5)
C28 0.020(4) 0.063(8) 0.069(8) 0.004(6) 0.008(4) 0.003(4)
C29 0.032(4) 0.034(6) 0.036(6) -0.003(5) 0.004(4) 0.006(4)
C33 0.040(4) 0.043(7) 0.030(6) 0.003(5) 0.003(4) -0.015(4)
C51 0.043(6) 0.105(12) 0.097(11) -0.025(8) 0.024(5) -0.009(5)
C43 0.034(4) 0.056(8) 0.075(8) 0.009(6) 0.020(4) -0.003(4)
C54 0.058(6) 0.053(9) 0.105(10) -0.001(7) 0.021(6) -0.014(5)
C42 0.030(4) 0.039(7) 0.074(8) 0.008(6) 0.007(4) -0.012(4)
C41 0.039(5) 0.049(8) 0.041(7) -0.001(5) -0.009(4) 0.014(4)
C44 0.043(5) 0.066(9) 0.068(8) 0.014(6) -0.007(5) 0.007(5)
C45 0.059(6) 0.057(9) 0.078(9) 0.012(7) -0.006(5) 0.026(5)
C46 0.073(6) 0.033(8) 0.093(10) 0.023(7) 0.018(6) 0.004(5)
C47 0.049(5) 0.051(8) 0.072(8) 0.015(6) 0.019(5) -0.004(5)
C38 0.071(6) 0.067(9) 0.091(10) -0.029(7) 0.014(6) 0.000(5)
C32 0.025(4) 0.046(7) 0.061(7) -0.006(6) 0.014(4) 0.002(4)
C31 0.041(4) 0.025(7) 0.042(7) 0.007(5) 0.011(4) 0.001(4)
C30 0.034(5) 0.058(9) 0.058(8) 0.015(6) -0.002(4) -0.005(4)
C49 0.046(5) 0.039(8) 0.072(8) -0.030(6) 0.007(5) 0.006(5)
C48 0.035(5) 0.073(9) 0.136(11) -0.057(7) -0.008(5) 0.010(4)
C37 0.067(7) 0.117(12) 0.084(11) -0.001(8) 0.030(6) 0.019(6)
C53 0.076(7) 0.075(10) 0.101(10) 0.019(8) 0.013(6) 0.020(6)
C39 0.042(5) 0.063(9) 0.073(9) -0.005(7) 0.011(5) -0.001(5)
C34 0.046(5) 0.032(7) 0.029(6) 0.010(5) -0.002(4) 0.003(4)
C36 0.043(5) 0.157(13) 0.075(10) -0.005(9) 0.030(6) -0.009(6)
C40 0.045(5) 0.037(7) 0.038(7) 0.003(5) -0.005(4) 0.014(4)
C52 0.037(5) 0.105(11) 0.062(9) -0.020(7) 0.004(5) -0.002(6)
S2 0.0458(12) 0.048(2) 0.112(3) -0.0049(18) 0.0097(13) 0.0065(11)
S1 0.0344(11) 0.058(2) 0.147(3) -0.020(2) -0.0075(13) 0.0056(11)
O2 0.059(3) 0.058(5) 0.060(5) 0.019(4) -0.005(3) 0.011(3)
O1 0.047(3) 0.061(5) 0.066(5) 0.007(4) 0.008(3) -0.005(3)
N1 0.042(4) 0.030(6) 0.096(7) -0.015(5) -0.004(4) 0.008(3)
C8 0.057(5) 0.083(10) 0.037(7) -0.014(7) 0.003(5) 0.006(6)
C4 0.036(5) 0.047(8) 0.059(8) 0.000(6) -0.011(5) 0.007(4)
C2 0.029(4) 0.046(7) 0.047(7) -0.008(6) -0.010(4) 0.017(4)
C5 0.048(5) 0.030(7) 0.055(8) -0.002(6) 0.000(5) -0.003(4)
C20 0.074(6) 0.034(7) 0.042(7) 0.002(6) -0.006(5) 0.024(5)
C13 0.055(5) 0.041(7) 0.016(6) -0.004(5) -0.014(4) 0.015(4)
C9 0.085(7) 0.052(9) 0.075(10) -0.017(7) 0.011(6) 0.019(6)
C18 0.090(8) 0.063(10) 0.108(12) -0.015(9) -0.041(7) 0.018(6)
C17 0.065(6) 0.066(10) 0.081(10) -0.010(7) -0.006(7) -0.001(5)
C15 0.042(5) 0.055(9) 0.118(12) -0.016(8) 0.017(6) 0.000(5)
C22 0.053(5) 0.042(7) 0.070(9) -0.007(7) 0.001(6) -0.003(4)
C23 0.074(7) 0.052(9) 0.084(10) 0.004(7) 0.033(6) -0.018(5)
C14 0.055(6) 0.053(8) 0.047(8) 0.002(6) -0.026(5) 0.020(5)
C19 0.112(8) 0.044(9) 0.079(10) 0.008(7) 0.016(7) 0.010(6)
C16 0.038(5) 0.073(9) 0.112(10) 0.012(8) 0.021(5) 0.005(5)
C10 0.057(6) 0.119(13) 0.092(11) -0.023(10) 0.018(6) 0.020(7)
C25 0.049(6) 0.036(8) 0.187(18) -0.019(10) 0.021(8) -0.013(5)
C3 0.069(6) 0.038(8) 0.033(7) 0.005(6) -0.003(5) 0.009(5)
C24 0.093(8) 0.034(8) 0.093(11) -0.006(7) -0.042(7) -0.015(6)
C11 0.078(7) 0.113(13) 0.180(15) -0.013(13) 0.081(8) -0.016(8)
C12 0.066(6) 0.077(10) 0.122(11) -0.001(8) 0.054(7) -0.016(6)
C27 0.074(7) 0.101(10) 0.062(9) 0.002(7) 0.013(6) 0.012(6)
C21 0.042(5) 0.055(9) 0.205(13) -0.007(9) 0.003(6) 0.003(5)
C26 0.063(8) 0.098(11) 0.116(13) -0.013(10) 0.027(7) -0.013(6)
C1 0.039(5) 0.083(10) 0.055(7) -0.001(7) -0.011(4) 0.000(5)
C7 0.043(5) 0.047(8) 0.063(8) -0.022(7) -0.006(4) 0.001(5)
C6 0.036(4) 0.023(6) 0.080(8) 0.004(6) 0.015(5) -0.011(4)

loop_
_atom_type_symbol
_atom_type_description
_atom_type_scat_dispersion_real
_atom_type_scat_dispersion_imag
_atom_type_scat_source
C C 0.0030 0.0020 'International Tables Vol C Tables 4.2.6.8 and 6.1.1.4'
H H 0.0000 0.0000 'International Tables Vol C Tables 4.2.6.8 and 6.1.1.4'
N N 0.0060 0.0030 'International Tables Vol C Tables 4.2.6.8 and 6.1.1.4'
O O 0.0110 0.0060 'International Tables Vol C Tables 4.2.6.8 and 6.1.1.4'
S S 0.1250 0.1230 'International Tables Vol C Tables 4.2.6.8 and 6.1.1.4'

loop_
_geom_angle_atom_site_label_1
_geom_angle_atom_site_label_2
_geom_angle_atom_site_label_3
_geom_angle
C28 S3 C48 102.6(4)
C30 O3 C31 122.2(6)
C28 N2 C29 120.4(6)
C28 N2 H35 122.5
C29 N2 H35 109.1
C51 C50 C49 117.4(9)
C51 C50 H40 121.3
C49 C50 H40 121.3
C36 C35 C34 119.2(9)
C36 C35 H26 120.4
C34 C35 H26 120.4
N2 C28 S4 127.7(5)
N2 C28 S3 109.4(6)
S4 C28 S3 122.9(5)
N2 C29 C33 114.3(6)
N2 C29 C30 107.6(6)
C33 C29 C30 114.2(6)
N2 C29 H34 106.8
C33 C29 H34 106.8
C30 C29 H34 106.8
C34 C33 C29 112.9(6)
C34 C33 C32 112.8(6)
C29 C33 C32 108.7(6)
C34 C33 H27 107.4
C29 C33 H27 107.4
C32 C33 H27 107.4
C52 C51 C50 121.6(10)
C52 C51 H39 119.2
C50 C51 H39 119.2
C42 C43 C31 118.5(7)
C42 C43 H28 120.7
C31 C43 H28 120.7
C49 C54 C53 121.1(9)
C49 C54 H36 119.5
C53 C54 H36 119.5
C43 C42 C41 124.3(7)
C43 C42 H29 117.8
C41 C42 H29 117.8
C44 C41 C42 125.2(8)
C44 C41 C40 117.1(8)
C42 C41 C40 117.6(8)
C45 C44 C41 124.0(8)
C45 C44 H33 118.0
C41 C44 H33 118.0
C44 C45 C46 119.0(8)
C44 C45 H32 120.5
C46 C45 H32 120.5
C47 C46 C45 118.1(8)
C47 C46 H31 121.0
C45 C46 H31 121.0
C46 C47 C40 123.6(7)
C46 C47 H30 118.2
C40 C47 H30 118.2
C39 C38 C37 117.2(9)
C39 C38 H23 121.4
C37 C38 H23 121.4
C31 C32 C40 122.4(7)
C31 C32 C33 115.5(7)
C40 C32 C33 122.1(7)
C32 C31 O3 125.4(6)
C32 C31 C43 120.0(7)
O3 C31 C43 114.3(7)
O4 C30 O3 119.9(8)
O4 C30 C29 127.9(7)
O3 C30 C29 112.2(7)
C54 C49 C50 121.1(7)
C54 C49 C48 121.4(9)
C50 C49 C48 117.4(9)
C49 C48 S3 108.6(5)
C49 C48 H41 110.0
S3 C48 H41 110.0
C49 C48 H42 110.0
S3 C48 H42 110.0
H41 C48 H42 108.3
C36 C37 C38 119.4(10)
C36 C37 H24 120.3
C38 C37 H24 120.3
C52 C53 C54 117.9(9)
C52 C53 H37 121.0
C54 C53 H37 121.0
C34 C39 C38 124.3(8)
C34 C39 H22 117.8
C38 C39 H22 117.8
C39 C34 C35 117.2(8)
C39 C34 C33 125.4(7)
C35 C34 C33 117.4(8)
C37 C36 C35 122.4(9)
C37 C36 H25 118.8
C35 C36 H25 118.8
C32 C40 C47 124.8(7)
C32 C40 C41 117.0(8)
C47 C40 C41 118.1(8)
C51 C52 C53 120.8(9)
C51 C52 H38 119.6
C53 C52 H38 119.6
C1 S1 C21 102.8(4)
C3 O1 C4 122.1(6)
C1 N1 C2 122.6(7)
C1 N1 H14 119.4
C2 N1 H14 117.8
C7 C8 C9 121.1(9)
C7 C8 H5 119.4
C9 C8 H5 119.4
C5 C4 O1 124.9(7)
C5 C4 C16 122.7(8)
O1 C4 C16 112.4(8)
N1 C2 C3 110.1(6)
N1 C2 C6 110.9(6)
C3 C2 C6 115.1(7)
N1 C2 H13 106.8
C3 C2 H13 106.8
C6 C2 H13 106.8
C4 C5 C13 120.7(7)
C4 C5 C6 116.4(7)
C13 C5 C6 122.8(8)
C19 C20 C13 123.7(8)
C19 C20 H9 118.1
C13 C20 H9 118.1
C20 C13 C5 123.7(8)
C20 C13 C14 118.8(8)
C5 C13 C14 117.3(8)
C10 C9 C8 117.5(11)
C10 C9 H4 121.3
C8 C9 H4 121.3
C17 C18 C19 119.4(10)
C17 C18 H11 120.3
C19 C18 H11 120.3
C18 C17 C14 123.6(10)
C18 C17 H12 118.2
C14 C17 H12 118.2
C16 C15 C14 124.7(9)
C16 C15 H8 117.7
C14 C15 H8 117.7
C27 C22 C23 122.2(8)
C27 C22 C21 116.2(10)
C23 C22 C21 121.6(9)
C22 C23 C24 118.3(9)
C22 C23 H19 120.8
C24 C23 H19 120.8
C17 C14 C15 123.8(9)
C17 C14 C13 116.9(9)
C15 C14 C13 119.2(8)
C20 C19 C18 117.6(9)
C20 C19 H10 121.2
C18 C19 H10 121.2
C15 C16 C4 115.2(9)
C15 C16 H7 122.4
C4 C16 H7 122.4
C11 C10 C9 121.9(11)
C11 C10 H3 119.0
C9 C10 H3 119.0
C26 C25 C24 122.1(11)
C26 C25 H17 118.9
C24 C25 H17 118.9
O2 C3 O1 121.7(9)
O2 C3 C2 126.3(8)
O1 C3 C2 111.9(7)
C25 C24 C23 117.5(11)
C25 C24 H18 121.2
C23 C24 H18 121.2
C10 C11 C12 120.5(11)
C10 C11 H2 119.7
C12 C11 H2 119.7
C7 C12 C11 118.8(10)
C7 C12 H1 120.6
C11 C12 H1 120.6
C26 C27 C22 117.3(10)
C26 C27 H15 121.4
C22 C27 H15 121.4
C22 C21 S1 107.3(6)
C22 C21 H20 110.2
S1 C21 H20 110.2
C22 C21 H21 110.2
S1 C21 H21 110.2
H20 C21 H21 108.5
C25 C26 C27 122.4(12)
C25 C26 H16 118.8
C27 C26 H16 118.8
N1 C1 S2 126.8(6)
N1 C1 S1 108.7(7)
S2 C1 S1 124.5(6)
C12 C7 C8 120.1(9)
C12 C7 C6 119.5(10)
C8 C7 C6 120.3(9)
C7 C6 C2 115.8(6)
C7 C6 C5 113.2(7)
C2 C6 C5 106.3(6)
C7 C6 H6 107.0
C2 C6 H6 107.0
C5 C6 H6 107.0

loop_
_geom_bond_atom_site_label_1
_geom_bond_atom_site_label_2
_geom_bond_distance
S3 C28 1.802(6)
S3 C48 1.804(8)
S4 C28 1.629(9)
O4 C30 1.163(9)
O3 C30 1.379(7)
O3 C31 1.391(8)
N2 C28 1.328(9)
N2 C29 1.451(7)
N2 H35 0.8524
C50 C51 1.387(9)
C50 C49 1.396(10)
C50 H40 0.9300
C35 C36 1.367(11)
C35 C34 1.415(8)
C35 H26 0.9300
C29 C33 1.511(9)
C29 C30 1.535(10)
C29 H34 0.9800
C33 C34 1.506(10)
C33 C32 1.576(8)
C33 H27 0.9800
C51 C52 1.352(12)
C51 H39 0.9300
C43 C42 1.319(10)
C43 C31 1.421(8)
C43 H28 0.9300
C54 C49 1.341(11)
C54 C53 1.401(10)
C54 H36 0.9300
C42 C41 1.404(11)
C42 H29 0.9300
C41 C44 1.378(11)
C41 C40 1.448(8)
C44 C45 1.370(11)
C44 H33 0.9300
C45 C46 1.435(9)
C45 H32 0.9300
C46 C47 1.356(10)
C46 H31 0.9300
C47 C40 1.404(10)
C47 H30 0.9300
C38 C39 1.384(11)
C38 C37 1.399(10)
C38 H23 0.9300
C32 C31 1.363(10)
C32 C40 1.400(10)
C49 C48 1.559(8)
C48 H41 0.9700
C48 H42 0.9700
C37 C36 1.359(13)
C37 H24 0.9300
C53 C52 1.378(11)
C53 H37 0.9300
C39 C34 1.355(11)
C39 H22 0.9300
C36 H25 0.9300
C52 H38 0.9300
S2 C1 1.620(10)
S1 C1 1.793(7)
S1 C21 1.797(8)
O2 C3 1.169(9)
O1 C3 1.361(8)
O1 C4 1.387(9)
N1 C1 1.337(9)
N1 C2 1.470(7)
N1 H14 0.7034
C8 C7 1.377(11)
C8 C9 1.388(11)
C8 H5 0.9300
C4 C5 1.374(10)
C4 C16 1.437(9)
C2 C3 1.481(10)
C2 C6 1.548(9)
C2 H13 0.9800
C5 C13 1.399(10)
C5 C6 1.571(8)
C20 C19 1.358(11)
C20 C13 1.385(10)
C20 H9 0.9300
C13 C14 1.441(10)
C9 C10 1.363(12)
C9 H4 0.9300
C18 C17 1.374(12)
C18 C19 1.428(10)
C18 H11 0.9300
C17 C14 1.375(12)
C17 H12 0.9300
C15 C16 1.357(12)
C15 C14 1.385(12)
C15 H8 0.9300
C22 C27 1.379(11)
C22 C23 1.381(11)
C22 C21 1.537(9)
C23 C24 1.411(10)
C23 H19 0.9300
C19 H10 0.9300
C16 H7 0.9300
C10 C11 1.359(14)
C10 H3 0.9300
C25 C26 1.337(14)
C25 C24 1.367(13)
C25 H17 0.9300
C24 H18 0.9300
C11 C12 1.380(13)
C11 H2 0.9300
C12 C7 1.368(11)
C12 H1 0.9300
C27 C26 1.349(10)
C27 H15 0.9300
C21 H20 0.9700
C21 H21 0.9700
C26 H16 0.9300
C7 C6 1.528(10)
C6 H6 0.9800

loop_
_geom_hbond_atom_site_label_D
_geom_hbond_atom_site_label_H
_geom_hbond_atom_site_label_A
_geom_hbond_distance_DH
_geom_hbond_distance_HA
_geom_hbond_distance_DA
_geom_hbond_angle_DHA
_geom_hbond_site_symmetry_A
N2 H35 O2 0.85 2.35 3.088(8) 144.5 .
C43 H28 S3 0.93 3.03 3.529(7) 115.2 1_655
N1 H14 O4 0.70 2.29 2.981(8) 169.8 .

loop_
_geom_torsion_atom_site_label_1
_geom_torsion_atom_site_label_2
_geom_torsion_atom_site_label_3
_geom_torsion_atom_site_label_4
_geom_torsion
C29 N2 C28 S4 -10.0(12)
C29 N2 C28 S3 171.5(5)
C48 S3 C28 N2 170.3(6)
C48 S3 C28 S4 -8.3(7)
C28 N2 C29 C33 -84.5(9)
C28 N2 C29 C30 147.6(7)
N2 C29 C33 C34 -50.4(9)
C30 C29 C33 C34 74.0(8)
N2 C29 C33 C32 -176.3(6)
C30 C29 C33 C32 -51.9(8)
C49 C50 C51 C52 0.5(15)
C31 C43 C42 C41 4.1(15)
C43 C42 C41 C44 -178.5(9)
C43 C42 C41 C40 -1.2(14)
C42 C41 C44 C45 178.0(9)
C40 C41 C44 C45 0.6(14)
C41 C44 C45 C46 1.0(15)
C44 C45 C46 C47 -2.4(14)
C45 C46 C47 C40 2.1(15)
C34 C33 C32 C31 -100.1(9)
C29 C33 C32 C31 25.8(10)
C34 C33 C32 C40 80.3(10)
C29 C33 C32 C40 -153.7(8)
C40 C32 C31 O3 -172.9(8)
C33 C32 C31 O3 7.6(12)
C40 C32 C31 C43 0.6(13)
C33 C32 C31 C43 -179.0(7)
C30 O3 C31 C32 -16.4(12)
C30 O3 C31 C43 169.9(7)
C42 C43 C31 C32 -3.8(13)
C42 C43 C31 O3 170.3(8)
C31 O3 C30 O4 169.9(9)
C31 O3 C30 C29 -11.0(11)
N2 C29 C30 O4 -7.3(13)
C33 C29 C30 O4 -135.2(10)
N2 C29 C30 O3 173.7(6)
C33 C29 C30 O3 45.8(9)
C53 C54 C49 C50 -0.9(15)
C53 C54 C49 C48 174.9(7)
C51 C50 C49 C54 1.3(14)
C51 C50 C49 C48 -174.7(8)
C54 C49 C48 S3 64.4(11)
C50 C49 C48 S3 -119.6(8)
C28 S3 C48 C49 -172.4(6)
C39 C38 C37 C36 -3.7(15)
C49 C54 C53 C52 -1.3(15)
C37 C38 C39 C34 1.2(15)
C38 C39 C34 C35 -0.8(13)
C38 C39 C34 C33 178.0(8)
C36 C35 C34 C39 3.0(12)
C36 C35 C34 C33 -175.9(8)
C29 C33 C34 C39 -89.2(9)
C32 C33 C34 C39 34.5(11)
C29 C33 C34 C35 89.6(8)
C32 C33 C34 C35 -146.7(7)
C38 C37 C36 C35 6.2(18)
C34 C35 C36 C37 -5.8(16)
C31 C32 C40 C47 178.4(9)
C33 C32 C40 C47 -2.0(13)
C31 C32 C40 C41 2.3(12)
C33 C32 C40 C41 -178.2(7)
C46 C47 C40 C32 -176.6(9)
C46 C47 C40 C41 -0.5(14)
C44 C41 C40 C32 175.5(9)
C42 C41 C40 C32 -2.1(11)
C44 C41 C40 C47 -0.9(12)
C42 C41 C40 C47 -178.5(8)
C50 C51 C52 C53 -2.7(17)
C54 C53 C52 C51 3.0(16)
C3 O1 C4 C5 13.8(13)
C3 O1 C4 C16 -168.4(7)
C1 N1 C2 C3 -143.2(8)
C1 N1 C2 C6 88.3(9)
O1 C4 C5 C13 174.6(8)
C16 C4 C5 C13 -3.0(13)
O1 C4 C5 C6 -8.6(13)
C16 C4 C5 C6 173.8(7)
C19 C20 C13 C5 175.5(8)
C19 C20 C13 C14 0.6(14)
C4 C5 C13 C20 -174.9(9)
C6 C5 C13 C20 8.5(13)
C4 C5 C13 C14 0.1(12)
C6 C5 C13 C14 -176.5(7)
C7 C8 C9 C10 -1.4(14)
C19 C18 C17 C14 -0.2(17)
C27 C22 C23 C24 0.6(15)
C21 C22 C23 C24 178.5(7)
C18 C17 C14 C15 -176.7(11)
C18 C17 C14 C13 0.7(16)
C16 C15 C14 C17 177.3(10)
C16 C15 C14 C13 -0.1(16)
C20 C13 C14 C17 -0.9(13)
C5 C13 C14 C17 -176.1(9)
C20 C13 C14 C15 176.7(9)
C5 C13 C14 C15 1.5(13)
C13 C20 C19 C18 -0.1(14)
C17 C18 C19 C20 -0.1(15)
C14 C15 C16 C4 -2.6(15)
C5 C4 C16 C15 4.2(13)
O1 C4 C16 C15 -173.7(8)
C8 C9 C10 C11 0.8(17)
C4 O1 C3 O2 -166.6(9)
C4 O1 C3 C2 16.3(11)
N1 C2 C3 O2 6.1(13)
C6 C2 C3 O2 132.3(9)
N1 C2 C3 O1 -176.9(6)
C6 C2 C3 O1 -50.8(9)
C26 C25 C24 C23 -4.6(17)
C22 C23 C24 C25 2.4(13)
C9 C10 C11 C12 1(2)
C10 C11 C12 C7 -2.1(18)
C23 C22 C27 C26 -1.6(15)
C21 C22 C27 C26 -179.7(8)
C27 C22 C21 S1 91.6(9)
C23 C22 C21 S1 -86.4(10)
C1 S1 C21 C22 175.5(7)
C24 C25 C26 C27 4(2)
C22 C27 C26 C25 -0.5(17)
C2 N1 C1 S2 0.7(13)
C2 N1 C1 S1 178.6(6)
C21 S1 C1 N1 -176.9(7)
C21 S1 C1 S2 1.1(7)
C11 C12 C7 C8 1.6(15)
C11 C12 C7 C6 179.8(9)
C9 C8 C7 C12 0.1(14)
C9 C8 C7 C6 -178.0(7)
C12 C7 C6 C2 -109.3(9)
C8 C7 C6 C2 68.9(10)
C12 C7 C6 C5 127.6(8)
C8 C7 C6 C5 -54.3(11)
N1 C2 C6 C7 51.7(9)
C3 C2 C6 C7 -74.1(8)
N1 C2 C6 C5 178.4(6)
C3 C2 C6 C5 52.6(8)
C4 C5 C6 C7 105.4(10)
C13 C5 C6 C7 -77.9(10)
C4 C5 C6 C2 -22.9(10)
C13 C5 C6 C2 153.9(8)
